data_4302857
loop_
_publ_author_name
'Axel Schulz'
'Alexander Villinger'

_publ_contact_author_address
;
Universit\"at Rostock
Institut f\"ur Chemie
Abteilung f\"ur Anorganische Chemie
Albert-Einstein-Strasse 3a 
18059 Rostock
Bundesrepublik Deutschland
;
_publ_contact_author_email axel.schulz@uni-rostock.de
_publ_contact_author_fax '+49 (0)381/498-6382'
_publ_contact_author_name 'Axel Schulz'
_publ_contact_author_phone '+49 (0)381/498-6400'
_publ_section_title
;
Cyclic Arsenic-Nitrogen Cations
;
_journal_name_full 'Inorganic Chemistry'
_journal_page_first 7359
_journal_page_last 7367
_journal_paper_doi 10.1021/ic900821h
_journal_volume 48
_journal_year 2009
_chemical_formula_moiety 'C38 H58 As2 F6 N2 O6 S2'
_chemical_formula_sum 'C38 H58 As2 F6 N2 O6 S2'
_chemical_formula_weight 966.82
_chemical_name_systematic
;
1,3-bis-(trifluoromethylsulfonato)-2,4-bis-(2,4,6-tri-tert-butylphenyl)-cyclo-
1,3-diarsa-2,4-diazane
;
_space_group_IT_number 14
_symmetry_cell_setting monoclinic
_symmetry_Int_Tables_number 14
_symmetry_space_group_name_Hall '-P 2yn'
_symmetry_space_group_name_H-M 'P 1 21/n 1'
_atom_sites_solution_hydrogens geom
_atom_sites_solution_primary direct
_atom_sites_solution_secondary difmap
_audit_author_name 'Villinger, A.'
_audit_creation_method SHELXL-97
_cell_angle_alpha 90.00
_cell_angle_beta 90.09(3)
_cell_angle_gamma 90.00
_cell_formula_units_Z 2
_cell_length_a 11.306(2)
_cell_length_b 16.537(3)
_cell_length_c 11.929(2)
_cell_measurement_reflns_used 5471
_cell_measurement_temperature 293(2)
_cell_measurement_theta_max 58.672
_cell_measurement_theta_min 4.978
_cell_volume 2230.3(7)
_computing_cell_refinement 'Bruker Apex v2.0-2'
_computing_data_collection 'Bruker Apex v2.0-2'
_computing_data_reduction 'Bruker SAINT'
_computing_molecular_graphics
;
 ORTEP-3 (Farrugia, 1997), DIAMOND v3.0a (Brandenburg, 2005)
;
_computing_publication_material SHELXL-97
_computing_structure_refinement 'SHELXL-97 (Sheldrick, 1997)'
_computing_structure_solution 'SHELXS-97 (Sheldrick, 1997)'
_diffrn_ambient_temperature 173(2)
_diffrn_measured_fraction_theta_full 0.968
_diffrn_measured_fraction_theta_max 0.968
_diffrn_measurement_device_type 'Bruker-Nonius Apex X8-CCD-diffractometer'
_diffrn_measurement_method '\w scans'
_diffrn_radiation_monochromator graphite
_diffrn_radiation_source 'sealed tube'
_diffrn_radiation_type MoK\a
_diffrn_radiation_wavelength 0.71073
_diffrn_reflns_av_R_equivalents 0.0361
_diffrn_reflns_av_sigmaI/netI 0.0427
_diffrn_reflns_limit_h_max 15
_diffrn_reflns_limit_h_min -15
_diffrn_reflns_limit_k_max 17
_diffrn_reflns_limit_k_min -23
_diffrn_reflns_limit_l_max 16
_diffrn_reflns_limit_l_min -16
_diffrn_reflns_number 18939
_diffrn_reflns_theta_full 29.99
_diffrn_reflns_theta_max 29.99
_diffrn_reflns_theta_min 1.71
_exptl_absorpt_coefficient_mu 1.661
_exptl_absorpt_correction_T_max 0.8008
_exptl_absorpt_correction_T_min 0.6720
_exptl_absorpt_correction_type multi-scan
_exptl_absorpt_process_details '(SADABS; Sheldrick, 2004)'
_exptl_crystal_colour yellow
_exptl_crystal_density_diffrn 1.440
_exptl_crystal_density_method 'not measured'
_exptl_crystal_description prism
_exptl_crystal_F_000 1000
_exptl_crystal_size_max 0.26
_exptl_crystal_size_mid 0.21
_exptl_crystal_size_min 0.14
_refine_diff_density_max 0.557
_refine_diff_density_min -0.363
_refine_diff_density_rms 0.073
_refine_ls_extinction_method none
_refine_ls_goodness_of_fit_ref 1.000
_refine_ls_hydrogen_treatment constr
_refine_ls_matrix_type full
_refine_ls_number_parameters 263
_refine_ls_number_reflns 6292
_refine_ls_number_restraints 0
_refine_ls_restrained_S_all 1.000
_refine_ls_R_factor_all 0.0434
_refine_ls_R_factor_gt 0.0310
_refine_ls_shift/su_max 0.001
_refine_ls_shift/su_mean 0.000
_refine_ls_structure_factor_coef Fsqd
_refine_ls_weighting_details 'calc w=1/[\s^2^(Fo^2^)+(0.0362P)^2^+0.0000P] where P=(Fo^2^+2Fc^2^)/3'
_refine_ls_weighting_scheme calc
_refine_ls_wR_factor_gt 0.0650
_refine_ls_wR_factor_ref 0.0681
_reflns_number_gt 5404
_reflns_number_total 6292
_reflns_threshold_expression >2sigma(I)
_cod_data_source_file ic900821h_si_002_02.cif
_cod_data_source_block mesas2n2otf2_2
_cod_original_cell_volume 2230.3(8)
_cod_original_sg_symbol_H-M 'P 21/n'
_cod_database_code 4302857

loop_
_symmetry_equiv_pos_as_xyz
'x, y, z'
'-x+1/2, y+1/2, -z+1/2'
'-x, -y, -z'
'x-1/2, -y-1/2, z-1/2'

loop_
_atom_site_label
_atom_site_type_symbol
_atom_site_fract_x
_atom_site_fract_y
_atom_site_fract_z
_atom_site_U_iso_or_equiv
_atom_site_adp_type
_atom_site_occupancy
_atom_site_symmetry_multiplicity
_atom_site_calc_flag
_atom_site_refinement_flags
_atom_site_disorder_assembly
_atom_site_disorder_group
As As 0.567018(18) 0.071003(12) 0.508590(19) 0.01755(5) Uani 1 1 d . . .
N N 0.49910(18) 0.00700(12) 0.39918(13) 0.0167(3) Uani 1 1 d . . .
S S 0.45127(5) 0.23549(4) 0.55363(5) 0.02616(13) Uani 1 1 d . . .
O1 O 0.43699(12) 0.15033(8) 0.50629(13) 0.0238(3) Uani 1 1 d . . .
O2 O 0.34258(17) 0.26449(12) 0.59607(19) 0.0463(6) Uani 1 1 d . . .
O3 O 0.55659(19) 0.24238(12) 0.61862(16) 0.0412(5) Uani 1 1 d . . .
C19 C 0.4768(3) 0.29200(18) 0.4248(3) 0.0408(7) Uani 1 1 d . . .
F1 F 0.4938(2) 0.36917(11) 0.4479(2) 0.0789(7) Uani 1 1 d . . .
F2 F 0.38528(17) 0.28467(13) 0.35674(17) 0.0626(6) Uani 1 1 d . . .
F3 F 0.57159(17) 0.26314(12) 0.37255(14) 0.0574(5) Uani 1 1 d . . .
C1 C 0.48483(18) 0.04052(13) 0.28748(17) 0.0174(4) Uani 1 1 d . . .
C2 C 0.58954(17) 0.06025(14) 0.22757(17) 0.0188(4) Uani 1 1 d . . .
C3 C 0.57891(19) 0.12109(14) 0.14556(17) 0.0226(4) Uani 1 1 d . . .
H3 H 0.6478 0.1400 0.1120 0.027 Uiso 1 1 calc R . .
C4 C 0.4726(2) 0.15453(14) 0.11183(18) 0.0232(5) Uani 1 1 d . . .
C5 C 0.37005(19) 0.12129(15) 0.15820(18) 0.0227(5) Uani 1 1 d . . .
H5 H 0.2971 0.1375 0.1300 0.027 Uiso 1 1 calc R . .
C6 C 0.37257(18) 0.06488(14) 0.24490(19) 0.0191(4) Uani 1 1 d . . .
C7 C 0.71124(18) 0.01768(15) 0.23726(18) 0.0216(5) Uani 1 1 d . . .
C8 C 0.7998(2) 0.06853(18) 0.3039(2) 0.0354(6) Uani 1 1 d . . .
H8A H 0.8750 0.0416 0.3053 0.053 Uiso 1 1 calc R . .
H8B H 0.7717 0.0754 0.3792 0.053 Uiso 1 1 calc R . .
H8C H 0.8083 0.1205 0.2691 0.053 Uiso 1 1 calc R . .
C9 C 0.7613(2) 0.00706(18) 0.1165(2) 0.0352(6) Uani 1 1 d . . .
H9A H 0.7017 -0.0164 0.0692 0.053 Uiso 1 1 calc R . .
H9B H 0.8291 -0.0278 0.1187 0.053 Uiso 1 1 calc R . .
H9C H 0.7838 0.0589 0.0872 0.053 Uiso 1 1 calc R . .
C10 C 0.7043(2) -0.06867(15) 0.2848(2) 0.0278(5) Uani 1 1 d . . .
H10A H 0.7769 -0.0966 0.2697 0.042 Uiso 1 1 calc R . .
H10B H 0.6398 -0.0970 0.2501 0.042 Uiso 1 1 calc R . .
H10C H 0.6917 -0.0662 0.3643 0.042 Uiso 1 1 calc R . .
C11 C 0.4698(2) 0.22287(15) 0.02389(19) 0.0302(5) Uani 1 1 d . . .
C12 C 0.5453(3) 0.1990(2) -0.0779(2) 0.0444(7) Uani 1 1 d . . .
H12A H 0.5363 0.2389 -0.1357 0.067 Uiso 1 1 calc R . .
H12B H 0.5199 0.1474 -0.1055 0.067 Uiso 1 1 calc R . .
H12C H 0.6269 0.1959 -0.0559 0.067 Uiso 1 1 calc R . .
C13 C 0.5210(3) 0.30012(17) 0.0761(3) 0.0432(7) Uani 1 1 d . . .
H13A H 0.5164 0.3435 0.0228 0.065 Uiso 1 1 calc R . .
H13B H 0.6022 0.2911 0.0963 0.065 Uiso 1 1 calc R . .
H13C H 0.4766 0.3140 0.1418 0.065 Uiso 1 1 calc R . .
C14 C 0.3428(2) 0.23967(19) -0.0177(3) 0.0512(9) Uani 1 1 d . . .
H14A H 0.3085 0.1904 -0.0453 0.077 Uiso 1 1 calc R . .
H14B H 0.3450 0.2790 -0.0769 0.077 Uiso 1 1 calc R . .
H14C H 0.2960 0.2600 0.0431 0.077 Uiso 1 1 calc R . .
C15 C 0.25395(18) 0.02620(15) 0.28088(18) 0.0228(5) Uani 1 1 d . . .
C16 C 0.2653(2) -0.06697(16) 0.2664(2) 0.0292(5) Uani 1 1 d . . .
H16A H 0.2603 -0.0805 0.1882 0.044 Uiso 1 1 calc R . .
H16B H 0.2025 -0.0933 0.3062 0.044 Uiso 1 1 calc R . .
H16C H 0.3401 -0.0846 0.2957 0.044 Uiso 1 1 calc R . .
C17 C 0.2174(2) 0.04995(16) 0.4009(2) 0.0275(5) Uani 1 1 d . . .
H17A H 0.1432 0.0249 0.4189 0.041 Uiso 1 1 calc R . .
H17B H 0.2095 0.1076 0.4057 0.041 Uiso 1 1 calc R . .
H17C H 0.2767 0.0320 0.4529 0.041 Uiso 1 1 calc R . .
C18 C 0.1500(2) 0.05107(19) 0.2048(2) 0.0371(7) Uani 1 1 d . . .
H18A H 0.1703 0.0410 0.1280 0.056 Uiso 1 1 calc R . .
H18B H 0.1338 0.1076 0.2148 0.056 Uiso 1 1 calc R . .
H18C H 0.0812 0.0201 0.2243 0.056 Uiso 1 1 calc R . .

loop_
_atom_site_aniso_label
_atom_site_aniso_U_11
_atom_site_aniso_U_22
_atom_site_aniso_U_33
_atom_site_aniso_U_23
_atom_site_aniso_U_13
_atom_site_aniso_U_12
As 0.01738(8) 0.01545(9) 0.01982(9) 0.00021(9) 0.00326(10) -0.00061(8)
N 0.0201(7) 0.0146(9) 0.0153(7) -0.0005(8) 0.0020(7) -0.0014(6)
S 0.0316(3) 0.0164(3) 0.0305(3) -0.0035(2) 0.0059(2) 0.0017(2)
O1 0.0252(6) 0.0145(7) 0.0315(8) -0.0023(6) 0.0021(11) 0.0010(6)
O2 0.0465(12) 0.0317(12) 0.0607(14) -0.0094(11) 0.0225(10) 0.0085(9)
O3 0.0485(11) 0.0339(11) 0.0413(10) -0.0115(8) -0.0108(10) -0.0009(10)
C19 0.0464(15) 0.0291(15) 0.0469(16) 0.0139(13) 0.0045(13) 0.0015(12)
F1 0.1032(17) 0.0247(9) 0.1088(17) 0.0182(10) 0.0144(13) -0.0152(11)
F2 0.0592(11) 0.0687(15) 0.0599(12) 0.0293(11) -0.0131(10) 0.0121(10)
F3 0.0494(10) 0.0746(14) 0.0484(9) 0.0205(9) 0.0180(9) 0.0006(11)
C1 0.0198(9) 0.0137(11) 0.0187(10) -0.0008(8) 0.0036(8) -0.0005(8)
C2 0.0189(10) 0.0187(11) 0.0189(9) 0.0005(8) 0.0033(7) -0.0005(8)
C3 0.0224(10) 0.0215(12) 0.0240(10) 0.0032(9) 0.0057(9) -0.0012(9)
C4 0.0254(10) 0.0223(12) 0.0219(11) 0.0040(9) 0.0041(8) 0.0009(9)
C5 0.0200(10) 0.0243(13) 0.0239(11) 0.0022(9) 0.0005(8) 0.0022(9)
C6 0.0179(10) 0.0191(12) 0.0205(10) -0.0020(9) 0.0036(8) 0.0000(8)
C7 0.0190(9) 0.0237(13) 0.0220(10) 0.0009(9) 0.0055(8) 0.0036(9)
C8 0.0207(11) 0.0460(17) 0.0394(14) -0.0019(13) 0.0049(10) -0.0019(11)
C9 0.0355(13) 0.0408(17) 0.0295(13) 0.0001(12) 0.0145(11) 0.0118(12)
C10 0.0251(11) 0.0291(14) 0.0292(12) 0.0023(11) 0.0075(9) 0.0073(10)
C11 0.0298(10) 0.0299(13) 0.0310(13) 0.0124(10) 0.0064(8) 0.0032(9)
C12 0.0502(17) 0.055(2) 0.0285(12) 0.0125(12) 0.0073(12) 0.0099(15)
C13 0.0531(16) 0.0284(16) 0.0481(16) 0.0107(13) 0.0131(13) -0.0012(13)
C14 0.0367(14) 0.057(2) 0.060(2) 0.0336(18) 0.0015(13) 0.0104(13)
C15 0.0192(10) 0.0260(14) 0.0232(11) -0.0010(10) 0.0031(8) -0.0055(9)
C16 0.0278(12) 0.0294(15) 0.0305(13) -0.0068(11) 0.0015(10) -0.0099(10)
C17 0.0227(11) 0.0311(14) 0.0288(12) -0.0031(10) 0.0090(9) 0.0009(10)
C18 0.0178(11) 0.056(2) 0.0373(14) 0.0086(13) 0.0024(10) -0.0029(11)

loop_
_atom_type_symbol
_atom_type_description
_atom_type_scat_dispersion_real
_atom_type_scat_dispersion_imag
_atom_type_scat_source
C C 0.0033 0.0016 'International Tables Vol C Tables 4.2.6.8 and 6.1.1.4'
H H 0.0000 0.0000 'International Tables Vol C Tables 4.2.6.8 and 6.1.1.4'
As As 0.0499 2.0058 'International Tables Vol C Tables 4.2.6.8 and 6.1.1.4'
F F 0.0171 0.0103 'International Tables Vol C Tables 4.2.6.8 and 6.1.1.4'
N N 0.0061 0.0033 'International Tables Vol C Tables 4.2.6.8 and 6.1.1.4'
O O 0.0106 0.0060 'International Tables Vol C Tables 4.2.6.8 and 6.1.1.4'
S S 0.1246 0.1234 'International Tables Vol C Tables 4.2.6.8 and 6.1.1.4'

loop_
_geom_angle_atom_site_label_1
_geom_angle_atom_site_label_2
_geom_angle_atom_site_label_3
_geom_angle
_geom_angle_site_symmetry_1
_geom_angle_site_symmetry_3
_geom_angle_publ_flag
N As N 81.55(7) . 3_656 ?
N As O1 93.57(8) . . ?
N As O1 99.79(8) 3_656 . ?
N As As 40.87(6) . 3_656 ?
N As As 40.68(6) 3_656 3_656 ?
O1 As As 98.83(4) . 3_656 ?
C1 N As 118.38(15) . . ?
C1 N As 140.00(15) . 3_656 ?
As N As 98.45(7) . 3_656 ?
O2 S O3 120.29(12) . . ?
O2 S O1 110.75(11) . . ?
O3 S O1 111.30(10) . . ?
O2 S C19 105.49(13) . . ?
O3 S C19 106.51(13) . . ?
O1 S C19 100.26(12) . . ?
S O1 As 122.06(8) . . ?
F1 C19 F2 109.3(3) . . ?
F1 C19 F3 109.1(2) . . ?
F2 C19 F3 108.1(3) . . ?
F1 C19 S 110.1(2) . . ?
F2 C19 S 110.3(2) . . ?
F3 C19 S 109.92(19) . . ?
C2 C1 C6 119.87(18) . . ?
C2 C1 N 117.23(19) . . ?
C6 C1 N 122.19(18) . . ?
C3 C2 C1 116.29(19) . . ?
C3 C2 C7 116.81(18) . . ?
C1 C2 C7 126.74(19) . . ?
C4 C3 C2 124.14(19) . . ?
C4 C3 H3 117.9 . . ?
C2 C3 H3 117.9 . . ?
C3 C4 C5 116.7(2) . . ?
C3 C4 C11 120.5(2) . . ?
C5 C4 C11 122.8(2) . . ?
C6 C5 C4 122.8(2) . . ?
C6 C5 H5 118.6 . . ?
C4 C5 H5 118.6 . . ?
C5 C6 C1 118.11(18) . . ?
C5 C6 C15 117.8(2) . . ?
C1 C6 C15 123.81(19) . . ?
C8 C7 C10 110.6(2) . . ?
C8 C7 C2 111.7(2) . . ?
C10 C7 C2 113.76(18) . . ?
C8 C7 C9 107.7(2) . . ?
C10 C7 C9 104.8(2) . . ?
C2 C7 C9 107.81(19) . . ?
C7 C8 H8A 109.5 . . ?
C7 C8 H8B 109.5 . . ?
H8A C8 H8B 109.5 . . ?
C7 C8 H8C 109.5 . . ?
H8A C8 H8C 109.5 . . ?
H8B C8 H8C 109.5 . . ?
C7 C9 H9A 109.5 . . ?
C7 C9 H9B 109.5 . . ?
H9A C9 H9B 109.5 . . ?
C7 C9 H9C 109.5 . . ?
H9A C9 H9C 109.5 . . ?
H9B C9 H9C 109.5 . . ?
C7 C10 H10A 109.5 . . ?
C7 C10 H10B 109.5 . . ?
H10A C10 H10B 109.5 . . ?
C7 C10 H10C 109.5 . . ?
H10A C10 H10C 109.5 . . ?
H10B C10 H10C 109.5 . . ?
C13 C11 C12 108.9(2) . . ?
C13 C11 C4 109.1(2) . . ?
C12 C11 C4 109.8(2) . . ?
C13 C11 C14 109.3(2) . . ?
C12 C11 C14 108.1(2) . . ?
C4 C11 C14 111.6(2) . . ?
C11 C12 H12A 109.5 . . ?
C11 C12 H12B 109.5 . . ?
H12A C12 H12B 109.5 . . ?
C11 C12 H12C 109.5 . . ?
H12A C12 H12C 109.5 . . ?
H12B C12 H12C 109.5 . . ?
C11 C13 H13A 109.5 . . ?
C11 C13 H13B 109.5 . . ?
H13A C13 H13B 109.5 . . ?
C11 C13 H13C 109.5 . . ?
H13A C13 H13C 109.5 . . ?
H13B C13 H13C 109.5 . . ?
C11 C14 H14A 109.5 . . ?
C11 C14 H14B 109.5 . . ?
H14A C14 H14B 109.5 . . ?
C11 C14 H14C 109.5 . . ?
H14A C14 H14C 109.5 . . ?
H14B C14 H14C 109.5 . . ?
C18 C15 C17 105.88(19) . . ?
C18 C15 C6 112.8(2) . . ?
C17 C15 C6 112.72(19) . . ?
C18 C15 C16 105.2(2) . . ?
C17 C15 C16 112.2(2) . . ?
C6 C15 C16 107.87(18) . . ?
C15 C16 H16A 109.5 . . ?
C15 C16 H16B 109.5 . . ?
H16A C16 H16B 109.5 . . ?
C15 C16 H16C 109.5 . . ?
H16A C16 H16C 109.5 . . ?
H16B C16 H16C 109.5 . . ?
C15 C17 H17A 109.5 . . ?
C15 C17 H17B 109.5 . . ?
H17A C17 H17B 109.5 . . ?
C15 C17 H17C 109.5 . . ?
H17A C17 H17C 109.5 . . ?
H17B C17 H17C 109.5 . . ?
C15 C18 H18A 109.5 . . ?
C15 C18 H18B 109.5 . . ?
H18A C18 H18B 109.5 . . ?
C15 C18 H18C 109.5 . . ?
H18A C18 H18C 109.5 . . ?
H18B C18 H18C 109.5 . . ?

loop_
_geom_bond_atom_site_label_1
_geom_bond_atom_site_label_2
_geom_bond_distance
_geom_bond_site_symmetry_2
_geom_bond_publ_flag
As N 1.8467(19) . ?
As N 1.8536(19) 3_656 ?
As O1 1.9705(14) . ?
As As 2.8022(6) 3_656 ?
N C1 1.452(3) . ?
N As 1.8536(19) 3_656 ?
S O2 1.4137(19) . ?
S O3 1.424(2) . ?
S O1 1.5257(15) . ?
S C19 1.822(3) . ?
C19 F1 1.319(4) . ?
C19 F2 1.320(3) . ?
C19 F3 1.329(3) . ?
C1 C2 1.422(3) . ?
C1 C6 1.425(3) . ?
C2 C3 1.408(3) . ?
C2 C7 1.550(3) . ?
C3 C4 1.382(3) . ?
C3 H3 0.9300 . ?
C4 C5 1.398(3) . ?
C4 C11 1.542(3) . ?
C5 C6 1.393(3) . ?
C5 H5 0.9300 . ?
C6 C15 1.547(3) . ?
C7 C8 1.530(4) . ?
C7 C10 1.539(3) . ?
C7 C9 1.558(3) . ?
C8 H8A 0.9600 . ?
C8 H8B 0.9600 . ?
C8 H8C 0.9600 . ?
C9 H9A 0.9600 . ?
C9 H9B 0.9600 . ?
C9 H9C 0.9600 . ?
C10 H10A 0.9600 . ?
C10 H10B 0.9600 . ?
C10 H10C 0.9600 . ?
C11 C13 1.534(4) . ?
C11 C12 1.536(3) . ?
C11 C14 1.544(3) . ?
C12 H12A 0.9600 . ?
C12 H12B 0.9600 . ?
C12 H12C 0.9600 . ?
C13 H13A 0.9600 . ?
C13 H13B 0.9600 . ?
C13 H13C 0.9600 . ?
C14 H14A 0.9600 . ?
C14 H14B 0.9600 . ?
C14 H14C 0.9600 . ?
C15 C18 1.539(3) . ?
C15 C17 1.542(3) . ?
C15 C16 1.556(4) . ?
C16 H16A 0.9600 . ?
C16 H16B 0.9600 . ?
C16 H16C 0.9600 . ?
C17 H17A 0.9600 . ?
C17 H17B 0.9600 . ?
C17 H17C 0.9600 . ?
C18 H18A 0.9600 . ?
C18 H18B 0.9600 . ?
C18 H18C 0.9600 . ?

loop_
_geom_torsion_atom_site_label_1
_geom_torsion_atom_site_label_2
_geom_torsion_atom_site_label_3
_geom_torsion_atom_site_label_4
_geom_torsion
_geom_torsion_site_symmetry_1
_geom_torsion_site_symmetry_2
_geom_torsion_site_symmetry_3
_geom_torsion_site_symmetry_4
_geom_torsion_publ_flag
N As N C1 163.9(2) 3_656 . . . ?
O1 As N C1 64.48(16) . . . . ?
As As N C1 163.9(2) 3_656 . . . ?
N As N As 0.0 3_656 . . 3_656 ?
O1 As N As -99.38(9) . . . 3_656 ?
O2 S O1 As -149.35(12) . . . . ?
O3 S O1 As -12.76(15) . . . . ?
C19 S O1 As 99.62(13) . . . . ?
N As O1 S -161.30(11) . . . . ?
N As O1 S 116.67(11) 3_656 . . . ?
As As O1 S 157.91(9) 3_656 . . . ?
O2 S C19 F1 66.0(2) . . . . ?
O3 S C19 F1 -62.9(2) . . . . ?
O1 S C19 F1 -178.93(19) . . . . ?
O2 S C19 F2 -54.7(2) . . . . ?
O3 S C19 F2 176.4(2) . . . . ?
O1 S C19 F2 60.4(2) . . . . ?
O2 S C19 F3 -173.7(2) . . . . ?
O3 S C19 F3 57.3(2) . . . . ?
O1 S C19 F3 -58.7(2) . . . . ?
As N C1 C2 64.3(2) . . . . ?
As N C1 C2 -141.0(2) 3_656 . . . ?
As N C1 C6 -106.1(2) . . . . ?
As N C1 C6 48.6(3) 3_656 . . . ?
C6 C1 C2 C3 16.5(3) . . . . ?
N C1 C2 C3 -154.0(2) . . . . ?
C6 C1 C2 C7 -158.7(2) . . . . ?
N C1 C2 C7 30.7(3) . . . . ?
C1 C2 C3 C4 -8.0(3) . . . . ?
C7 C2 C3 C4 167.7(2) . . . . ?
C2 C3 C4 C5 -4.1(3) . . . . ?
C2 C3 C4 C11 178.1(2) . . . . ?
C3 C4 C5 C6 8.3(3) . . . . ?
C11 C4 C5 C6 -174.0(2) . . . . ?
C4 C5 C6 C1 0.0(3) . . . . ?
C4 C5 C6 C15 -174.0(2) . . . . ?
C2 C1 C6 C5 -12.9(3) . . . . ?
N C1 C6 C5 157.2(2) . . . . ?
C2 C1 C6 C15 160.7(2) . . . . ?
N C1 C6 C15 -29.2(3) . . . . ?
C3 C2 C7 C8 80.1(3) . . . . ?
C1 C2 C7 C8 -104.7(3) . . . . ?
C3 C2 C7 C10 -153.8(2) . . . . ?
C1 C2 C7 C10 21.4(3) . . . . ?
C3 C2 C7 C9 -38.1(3) . . . . ?
C1 C2 C7 C9 137.2(2) . . . . ?
C3 C4 C11 C13 -70.0(3) . . . . ?
C5 C4 C11 C13 112.4(3) . . . . ?
C3 C4 C11 C12 49.3(3) . . . . ?
C5 C4 C11 C12 -128.3(2) . . . . ?
C3 C4 C11 C14 169.1(2) . . . . ?
C5 C4 C11 C14 -8.5(3) . . . . ?
C5 C6 C15 C18 5.7(3) . . . . ?
C1 C6 C15 C18 -167.9(2) . . . . ?
C5 C6 C15 C17 -114.1(2) . . . . ?
C1 C6 C15 C17 72.2(3) . . . . ?
C5 C6 C15 C16 121.4(2) . . . . ?
C1 C6 C15 C16 -52.2(3) . . . . ?
